data_4514757
loop_
_publ_author_name
'Bai, Xing-Feng'
'Mu, Qiu-Chao'
'Xu, Zheng'
'Yang, Ke-Fang'
'Li, Li'
'Zheng, Zhan-Jiang'
'Xia, Chun-Gu'
'Xu, Li-Wen'

_publ_section_title
;
 Catalytic Asymmetric Carbonylation of Prochiral Sulfonamides via C--H
 Desymmetrization
;
_journal_issue 2
_journal_name_full 'ACS Catalysis'
_journal_page_first 1431
_journal_paper_doi 10.1021/acscatal.8b04725
_journal_volume 9
_journal_year 2019
_chemical_absolute_configuration ad
_chemical_formula_sum 'C29 H21 N O3 S'
_chemical_formula_weight 463.53
_space_group_IT_number 19
_space_group_name_Hall 'P 2ac 2ab'
_space_group_name_H-M_alt 'P 21 21 21'
_symmetry_cell_setting orthorhombic
_symmetry_space_group_name_Hall 'P 2ac 2ab'
_symmetry_space_group_name_H-M 'P 21 21 21'
_atom_sites_solution_hydrogens geom
_atom_sites_solution_primary direct
_atom_sites_solution_secondary difmap
_audit_creation_method SHELXL-97
_cell_angle_alpha 90.00
_cell_angle_beta 90.00
_cell_angle_gamma 90.00
_cell_formula_units_Z 4
_cell_length_a 6.556(2)
_cell_length_b 13.237(4)
_cell_length_c 25.625(8)
_cell_measurement_reflns_used 1327
_cell_measurement_temperature 296(2)
_cell_measurement_theta_max 19.138
_cell_measurement_theta_min 2.838
_cell_volume 2223.8(12)
_computing_structure_refinement 'SHELXL-97 (Sheldrick, 1997)'
_computing_structure_solution 'SHELXS-97 (Sheldrick, 1990)'
_diffrn_ambient_temperature 296(2)
_diffrn_measured_fraction_theta_full 0.994
_diffrn_measured_fraction_theta_max 0.994
_diffrn_measurement_device_type 'Bruker APEX-II CCD'
_diffrn_measurement_method '\f and \w scans'
_diffrn_radiation_monochromator graphite
_diffrn_radiation_source 'fine-focus sealed tube'
_diffrn_radiation_type MoK\a
_diffrn_radiation_wavelength 0.71073
_diffrn_reflns_av_R_equivalents 0.1853
_diffrn_reflns_av_sigmaI/netI 0.2244
_diffrn_reflns_limit_h_max 8
_diffrn_reflns_limit_h_min -8
_diffrn_reflns_limit_k_max 17
_diffrn_reflns_limit_k_min -17
_diffrn_reflns_limit_l_max 33
_diffrn_reflns_limit_l_min -33
_diffrn_reflns_number 14854
_diffrn_reflns_theta_full 27.64
_diffrn_reflns_theta_max 27.64
_diffrn_reflns_theta_min 1.59
_exptl_absorpt_coefficient_mu 0.179
_exptl_absorpt_correction_T_max 0.975
_exptl_absorpt_correction_T_min 0.966
_exptl_absorpt_correction_type multi-scan
_exptl_crystal_colour white
_exptl_crystal_density_diffrn 1.384
_exptl_crystal_density_method 'not measured'
_exptl_crystal_description block
_exptl_crystal_F_000 968
_exptl_crystal_size_max 0.2
_exptl_crystal_size_mid 0.16
_exptl_crystal_size_min 0.14
_refine_diff_density_max 1.492
_refine_diff_density_min -0.739
_refine_diff_density_rms 0.194
_refine_ls_abs_structure_details 'Flack H D (1983), Acta Cryst. A39, 876-881'
_refine_ls_abs_structure_Flack 0.1(4)
_refine_ls_extinction_method none
_refine_ls_goodness_of_fit_ref 1.204
_refine_ls_hydrogen_treatment mixed
_refine_ls_matrix_type full
_refine_ls_number_parameters 170
_refine_ls_number_reflns 5064
_refine_ls_number_restraints 243
_refine_ls_restrained_S_all 1.189
_refine_ls_R_factor_all 0.2742
_refine_ls_R_factor_gt 0.1610
_refine_ls_shift/su_max 0.018
_refine_ls_shift/su_mean 0.001
_refine_ls_structure_factor_coef Fsqd
_refine_ls_weighting_details 'calc w=1/[\s^2^(Fo^2^)+(0.2000P)^2^+0.0000P] where P=(Fo^2^+2Fc^2^)/3'
_refine_ls_weighting_scheme calc
_refine_ls_wR_factor_gt 0.3677
_refine_ls_wR_factor_ref 0.4328
_reflns_number_gt 2327
_reflns_number_total 5064
_reflns_threshold_expression >2sigma(I)
_cod_data_source_file cs8b04725_si_003.cif
_cod_data_source_block 123
_cod_original_cell_volume 2223.8(11)
_cod_original_sg_symbol_H-M P212121
_cod_database_code 4514757

loop_
_symmetry_equiv_pos_as_xyz
'x, y, z'
'-x+1/2, -y, z+1/2'
'-x, y+1/2, -z+1/2'
'x+1/2, -y+1/2, -z'

loop_
_atom_site_label
_atom_site_type_symbol
_atom_site_fract_x
_atom_site_fract_y
_atom_site_fract_z
_atom_site_U_iso_or_equiv
_atom_site_adp_type
_atom_site_occupancy
_atom_site_symmetry_multiplicity
_atom_site_calc_flag
_atom_site_refinement_flags
S1 S 0.5401(4) 0.22776(18) 0.74952(11) 0.0303(6) Uani 1 1 d U
O2 O 0.4324(11) 0.1828(5) 0.7916(3) 0.0328(17) Uani 1 1 d U
O1 O 0.2305(11) 0.0714(5) 0.7076(3) 0.0390(18) Uani 1 1 d U
O3 O 0.7462(12) 0.2608(5) 0.7552(3) 0.0415(18) Uani 1 1 d U
N1 N 0.5524(13) 0.1409(5) 0.7022(3) 0.0286(18) Uani 1 1 d U
C24 C 0.4772(16) 0.3982(7) 0.6906(4) 0.0328(10) Uani 1 1 d U
H24 H 0.6102 0.3914 0.6785 0.039 Uiso 1 1 calc R
C23 C 0.3955(16) 0.3291(8) 0.7251(4) 0.0328(10) Uani 1 1 d U
C19 C 0.759(2) -0.1312(8) 0.5997(5) 0.0456(10) Uani 1 1 d U
C28 C 0.1974(15) 0.3385(7) 0.7436(4) 0.0328(10) Uani 1 1 d U
H28 H 0.1417 0.2917 0.7666 0.039 Uiso 1 1 calc R
C27 C 0.0865(16) 0.4213(7) 0.7261(4) 0.0328(10) Uani 1 1 d U
H27 H -0.0459 0.4306 0.7383 0.039 Uiso 1 1 calc R
C29 C 0.0394(19) 0.5771(8) 0.6700(5) 0.046(3) Uani 1 1 d U
H29A H 0.0176 0.5679 0.6333 0.069 Uiso 1 1 calc R
H29B H 0.1088 0.6399 0.6759 0.069 Uiso 1 1 calc R
H29C H -0.0896 0.5779 0.6877 0.069 Uiso 1 1 calc R
C13 C 0.433(2) -0.0993(8) 0.6426(4) 0.0456(10) Uani 1 1 d U
H13 H 0.3015 -0.1197 0.6515 0.055 Uiso 1 1 calc R
C26 C 0.1677(16) 0.4912(7) 0.6908(4) 0.0328(10) Uani 1 1 d U
C11 C 0.4034(16) 0.0673(7) 0.6936(4) 0.031(2) Uani 1 1 d U
C12 C 0.503(2) -0.0090(8) 0.6604(5) 0.0456(10) Uani 1 1 d U
C25 C 0.3584(16) 0.4762(8) 0.6749(5) 0.0328(10) Uani 1 1 d U
H25 H 0.4138 0.5223 0.6514 0.039 Uiso 1 1 calc R
C20 C 0.834(2) -0.0366(8) 0.6190(4) 0.0456(10) Uani 1 1 d U
H20 H 0.9662 -0.0150 0.6118 0.055 Uiso 1 1 calc R
C22 C 0.7449(18) 0.1249(7) 0.6727(4) 0.038(3) Uani 1 1 d U
H22 H 0.8605 0.1208 0.6969 0.045 Uiso 1 1 calc R
C6 C 0.643(3) 0.2286(10) 0.5954(5) 0.113(2) Uani 1 1 d DU
H6 H 0.5157 0.1981 0.5944 0.135 Uiso 1 1 calc R
C1 C 0.786(3) 0.2023(10) 0.6317(6) 0.113(2) Uani 1 1 d DU
C14 C 0.550(2) -0.1612(8) 0.6117(4) 0.0456(10) Uani 1 1 d U
C4 C 0.902(2) 0.3534(10) 0.5625(5) 0.113(2) Uani 1 1 d DU
C17 C 0.807(2) -0.2838(8) 0.5508(5) 0.0456(10) Uani 1 1 d U
H17 H 0.8926 -0.3245 0.5309 0.055 Uiso 1 1 calc R
C21 C 0.704(2) 0.0208(8) 0.6485(5) 0.0456(10) Uani 1 1 d U
C18 C 0.875(2) -0.1953(8) 0.5685(5) 0.0456(10) Uani 1 1 d U
H18 H 1.0070 -0.1755 0.5596 0.055 Uiso 1 1 calc R
C15 C 0.487(2) -0.2568(7) 0.5923(4) 0.0456(10) Uani 1 1 d U
H15 H 0.3577 -0.2809 0.6004 0.055 Uiso 1 1 calc R
C16 C 0.615(2) -0.3149(8) 0.5615(5) 0.0456(10) Uani 1 1 d U
H16 H 0.5689 -0.3760 0.5481 0.055 Uiso 1 1 calc R
C2 C 0.986(3) 0.2477(10) 0.6319(5) 0.113(2) Uani 1 1 d DU
H2 H 1.0809 0.2231 0.6557 0.135 Uiso 1 1 calc R
C8 C 0.629(3) 0.4141(10) 0.4873(5) 0.113(2) Uani 1 1 d DU
H8 H 0.5379 0.4388 0.4625 0.135 Uiso 1 1 calc R
C9 C 0.831(3) 0.4565(10) 0.4885(6) 0.113(2) Uani 1 1 d DU
H9 H 0.8680 0.5031 0.4631 0.135 Uiso 1 1 calc R
C10 C 0.970(3) 0.4301(10) 0.5261(5) 0.113(2) Uani 1 1 d DU
H10 H 1.0986 0.4594 0.5280 0.135 Uiso 1 1 calc R
C3 C 1.045(3) 0.3237(10) 0.5999(5) 0.113(2) Uani 1 1 d DU
H3 H 1.1729 0.3541 0.6026 0.135 Uiso 1 1 calc R
C5 C 0.701(2) 0.3071(10) 0.5582(5) 0.113(2) Uani 1 1 d DU
C7 C 0.559(3) 0.3388(10) 0.5206(5) 0.113(2) Uani 1 1 d DU
H7 H 0.4291 0.3115 0.5183 0.135 Uiso 1 1 calc R

loop_
_atom_site_aniso_label
_atom_site_aniso_U_11
_atom_site_aniso_U_22
_atom_site_aniso_U_33
_atom_site_aniso_U_23
_atom_site_aniso_U_13
_atom_site_aniso_U_12
S1 0.0224(11) 0.0297(11) 0.0389(13) -0.0007(13) 0.0044(14) -0.0009(11)
O2 0.026(4) 0.033(3) 0.039(4) 0.005(3) 0.009(4) -0.004(3)
O1 0.022(4) 0.037(4) 0.058(5) -0.005(4) -0.002(4) 0.001(3)
O3 0.047(4) 0.043(4) 0.035(4) -0.003(4) -0.007(4) 0.006(3)
N1 0.022(4) 0.025(4) 0.039(5) 0.002(3) 0.000(4) -0.007(4)
C24 0.021(2) 0.030(2) 0.047(3) -0.0038(19) -0.0028(19) -0.0044(17)
C23 0.021(2) 0.030(2) 0.047(3) -0.0038(19) -0.0028(19) -0.0044(17)
C19 0.061(3) 0.0327(16) 0.043(2) -0.0007(15) 0.0000(19) 0.0111(18)
C28 0.021(2) 0.030(2) 0.047(3) -0.0038(19) -0.0028(19) -0.0044(17)
C27 0.021(2) 0.030(2) 0.047(3) -0.0038(19) -0.0028(19) -0.0044(17)
C29 0.041(7) 0.034(5) 0.062(7) 0.005(5) 0.010(7) 0.011(6)
C13 0.061(3) 0.0327(16) 0.043(2) -0.0007(15) 0.0000(19) 0.0111(18)
C26 0.021(2) 0.030(2) 0.047(3) -0.0038(19) -0.0028(19) -0.0044(17)
C11 0.022(5) 0.031(5) 0.039(6) 0.010(5) -0.015(5) -0.001(4)
C12 0.061(3) 0.0327(16) 0.043(2) -0.0007(15) 0.0000(19) 0.0111(18)
C25 0.021(2) 0.030(2) 0.047(3) -0.0038(19) -0.0028(19) -0.0044(17)
C20 0.061(3) 0.0327(16) 0.043(2) -0.0007(15) 0.0000(19) 0.0111(18)
C22 0.045(7) 0.032(5) 0.036(6) -0.006(5) -0.002(5) 0.003(5)
C6 0.209(7) 0.062(3) 0.067(3) -0.012(3) 0.046(4) 0.028(4)
C1 0.209(7) 0.062(3) 0.067(3) -0.012(3) 0.046(4) 0.028(4)
C14 0.061(3) 0.0327(16) 0.043(2) -0.0007(15) 0.0000(19) 0.0111(18)
C4 0.209(7) 0.062(3) 0.067(3) -0.012(3) 0.046(4) 0.028(4)
C17 0.061(3) 0.0327(16) 0.043(2) -0.0007(15) 0.0000(19) 0.0111(18)
C21 0.061(3) 0.0327(16) 0.043(2) -0.0007(15) 0.0000(19) 0.0111(18)
C18 0.061(3) 0.0327(16) 0.043(2) -0.0007(15) 0.0000(19) 0.0111(18)
C15 0.061(3) 0.0327(16) 0.043(2) -0.0007(15) 0.0000(19) 0.0111(18)
C16 0.061(3) 0.0327(16) 0.043(2) -0.0007(15) 0.0000(19) 0.0111(18)
C2 0.209(7) 0.062(3) 0.067(3) -0.012(3) 0.046(4) 0.028(4)
C8 0.209(7) 0.062(3) 0.067(3) -0.012(3) 0.046(4) 0.028(4)
C9 0.209(7) 0.062(3) 0.067(3) -0.012(3) 0.046(4) 0.028(4)
C10 0.209(7) 0.062(3) 0.067(3) -0.012(3) 0.046(4) 0.028(4)
C3 0.209(7) 0.062(3) 0.067(3) -0.012(3) 0.046(4) 0.028(4)
C5 0.209(7) 0.062(3) 0.067(3) -0.012(3) 0.046(4) 0.028(4)
C7 0.209(7) 0.062(3) 0.067(3) -0.012(3) 0.046(4) 0.028(4)

loop_
_atom_type_symbol
_atom_type_description
_atom_type_scat_dispersion_real
_atom_type_scat_dispersion_imag
_atom_type_scat_source
C C 0.0033 0.0016 'International Tables Vol C Tables 4.2.6.8 and 6.1.1.4'
H H 0.0000 0.0000 'International Tables Vol C Tables 4.2.6.8 and 6.1.1.4'
N N 0.0061 0.0033 'International Tables Vol C Tables 4.2.6.8 and 6.1.1.4'
O O 0.0106 0.0060 'International Tables Vol C Tables 4.2.6.8 and 6.1.1.4'
S S 0.1246 0.1234 'International Tables Vol C Tables 4.2.6.8 and 6.1.1.4'

loop_
_geom_angle_atom_site_label_1
_geom_angle_atom_site_label_2
_geom_angle_atom_site_label_3
_geom_angle
O2 S1 O3 121.4(5)
O2 S1 N1 106.7(4)
O3 S1 N1 103.8(4)
O2 S1 C23 108.8(5)
O3 S1 C23 108.3(4)
N1 S1 C23 107.0(5)
C11 N1 C22 114.5(8)
C11 N1 S1 124.0(7)
C22 N1 S1 120.5(7)
C25 C24 C23 118.2(10)
C25 C24 H24 120.9
C23 C24 H24 120.9
C24 C23 C28 121.5(10)
C24 C23 S1 121.6(8)
C28 C23 S1 116.8(8)
C18 C19 C20 122.8(13)
C18 C19 C14 117.9(11)
C20 C19 C14 119.2(11)
C23 C28 C27 116.8(10)
C23 C28 H28 121.6
C27 C28 H28 121.6
C28 C27 C26 122.0(10)
C28 C27 H27 119.0
C26 C27 H27 119.0
C26 C29 H29A 109.5
C26 C29 H29B 109.5
H29A C29 H29B 109.5
C26 C29 H29C 109.5
H29A C29 H29C 109.5
H29B C29 H29C 109.5
C12 C13 C14 121.9(13)
C12 C13 H13 119.0
C14 C13 H13 119.0
C25 C26 C27 117.3(10)
C25 C26 C29 121.8(10)
C27 C26 C29 120.9(10)
O1 C11 N1 126.0(10)
O1 C11 C12 128.8(10)
N1 C11 C12 105.0(9)
C13 C12 C21 119.4(11)
C13 C12 C11 130.3(12)
C21 C12 C11 110.3(10)
C26 C25 C24 124.3(11)
C26 C25 H25 117.9
C24 C25 H25 117.9
C21 C20 C19 117.4(13)
C21 C20 H20 121.3
C19 C20 H20 121.3
N1 C22 C1 114.4(10)
N1 C22 C21 100.7(9)
C1 C22 C21 111.3(10)
N1 C22 H22 110.0
C1 C22 H22 110.0
C21 C22 H22 110.0
C1 C6 C5 116.6(15)
C1 C6 H6 121.7
C5 C6 H6 121.7
C6 C1 C2 121.3(14)
C6 C1 C22 122.1(13)
C2 C1 C22 116.6(14)
C13 C14 C15 124.9(13)
C13 C14 C19 118.9(11)
C15 C14 C19 116.1(11)
C3 C4 C10 115.6(13)
C3 C4 C5 122.7(13)
C10 C4 C5 121.6(13)
C18 C17 C16 120.7(12)
C18 C17 H17 119.6
C16 C17 H17 119.6
C20 C21 C12 123.2(11)
C20 C21 C22 127.7(12)
C12 C21 C22 109.1(10)
C17 C18 C19 123.1(13)
C17 C18 H18 118.4
C19 C18 H18 118.4
C16 C15 C14 121.2(13)
C16 C15 H15 119.4
C14 C15 H15 119.4
C17 C16 C15 120.7(12)
C17 C16 H16 119.7
C15 C16 H16 119.7
C3 C2 C1 124.6(14)
C3 C2 H2 117.7
C1 C2 H2 117.7
C7 C8 C9 124.6(14)
C7 C8 H8 117.7
C9 C8 H8 117.7
C10 C9 C8 121.8(14)
C10 C9 H9 119.1
C8 C9 H9 119.1
C9 C10 C4 115.3(15)
C9 C10 H10 122.4
C4 C10 H10 122.4
C2 C3 C4 115.5(15)
C2 C3 H3 122.2
C4 C3 H3 122.2
C7 C5 C4 121.7(13)
C7 C5 C6 119.2(14)
C4 C5 C6 119.1(13)
C8 C7 C5 114.9(15)
C8 C7 H7 122.6
C5 C7 H7 122.6

loop_
_geom_bond_atom_site_label_1
_geom_bond_atom_site_label_2
_geom_bond_distance
S1 O2 1.420(7)
S1 O3 1.427(8)
S1 N1 1.673(8)
S1 C23 1.758(11)
O1 C11 1.190(12)
N1 C11 1.397(13)
N1 C22 1.487(15)
C24 C25 1.354(14)
C24 C23 1.380(14)
C24 H24 0.9300
C23 C28 1.388(14)
C19 C18 1.394(16)
C19 C20 1.434(16)
C19 C14 1.461(19)
C28 C27 1.389(14)
C28 H28 0.9300
C27 C26 1.399(15)
C27 H27 0.9300
C29 C26 1.511(15)
C29 H29A 0.9600
C29 H29B 0.9600
C29 H29C 0.9600
C13 C12 1.359(16)
C13 C14 1.375(16)
C13 H13 0.9300
C26 C25 1.330(15)
C11 C12 1.474(15)
C12 C21 1.409(18)
C25 H25 0.9300
C20 C21 1.370(16)
C20 H20 0.9300
C22 C1 1.493(16)
C22 C21 1.534(15)
C22 H22 0.9800
C6 C1 1.364(9)
C6 C5 1.459(9)
C6 H6 0.9300
C1 C2 1.442(9)
C14 C15 1.420(15)
C4 C3 1.398(9)
C4 C10 1.450(9)
C4 C5 1.456(9)
C17 C18 1.333(16)
C17 C16 1.352(17)
C17 H17 0.9300
C18 H18 0.9300
C15 C16 1.385(16)
C15 H15 0.9300
C16 H16 0.9300
C2 C3 1.355(9)
C2 H2 0.9300
C8 C7 1.388(9)
C8 C9 1.440(9)
C8 H8 0.9300
C9 C10 1.371(9)
C9 H9 0.9300
C10 H10 0.9300
C3 H3 0.9300
C5 C7 1.404(9)
C7 H7 0.9300
